data_2107970
loop_
_publ_author_name
'Zhou, Xinbo'
'Hu, Xiurong'
'Wu, Suxiang'
'Ye, Jiali'
'Sun, Mengying'
'Gu, Jianming'
'Zhu, Jianrong'
'Zhang, Zhongliang'

_publ_section_title
;
 Structures and physicochemical properties of vortioxetine salts
;
_journal_coeditor_code AO5012
_journal_issue 5
_journal_name_full 'Acta Crystallographica Section B'
_journal_page_first 723
_journal_page_last 732
_journal_paper_doi 10.1107/S2052520616010556
_journal_volume 72
_journal_year 2016
_chemical_formula_moiety 'C18 H23 N2 S, C4 H6 N O4, 2(H2 O)'
_chemical_formula_sum 'C22 H33 N3 O6 S'
_chemical_formula_weight 467.57
_chemical_name_systematic
;
 ?
;
_space_group_IT_number 4
_symmetry_cell_setting monoclinic
_symmetry_space_group_name_Hall 'P 2yb'
_symmetry_space_group_name_H-M 'P 1 21 1'
_atom_sites_solution_hydrogens geom
_atom_sites_solution_primary direct
_atom_sites_solution_secondary difmap
_audit_creation_method SHELXL-97
_cell_angle_alpha 90.00
_cell_angle_beta 93.652(2)
_cell_angle_gamma 90.00
_cell_formula_units_Z 2
_cell_length_a 8.3052(5)
_cell_length_b 6.1117(3)
_cell_length_c 23.7414(13)
_cell_measurement_reflns_used 7998
_cell_measurement_temperature 296(2)
_cell_measurement_theta_max 27.4
_cell_measurement_theta_min 3.1
_cell_volume 1202.64(11)
_computing_cell_refinement 'PROCESS-AUTO  (Rigaku,2006)'
_computing_data_collection 'PROCESS-AUTO  (Rigaku,2006)'
_computing_data_reduction 'CrystalStructure (Rigaku,2007)'
_computing_molecular_graphics 'Ortep3 for windows (Farrugia,1997)'
_computing_publication_material 'WinGX (Farrugia, 1999)'
_computing_structure_refinement 'SHELXL-97 (Sheldrick, 2008)'
_computing_structure_solution 'SHELXS-97 (Sheldrick, 2008)'
_diffrn_ambient_temperature 296(2)
_diffrn_detector_area_resol_mean 10.00
_diffrn_measured_fraction_theta_full 0.997
_diffrn_measured_fraction_theta_max 0.997
_diffrn_measurement_device_type 'Rigaku RAXIS-RAPID/ZJUG'
_diffrn_measurement_method \w
_diffrn_radiation_monochromator graphite
_diffrn_radiation_source 'rotating anode'
_diffrn_radiation_type MoK\a
_diffrn_radiation_wavelength 0.71073
_diffrn_reflns_av_R_equivalents 0.0390
_diffrn_reflns_av_sigmaI/netI 0.0481
_diffrn_reflns_limit_h_max 10
_diffrn_reflns_limit_h_min -10
_diffrn_reflns_limit_k_max 6
_diffrn_reflns_limit_k_min -7
_diffrn_reflns_limit_l_max 29
_diffrn_reflns_limit_l_min -29
_diffrn_reflns_number 10512
_diffrn_reflns_theta_full 26.00
_diffrn_reflns_theta_max 26.00
_diffrn_reflns_theta_min 3.09
_exptl_absorpt_coefficient_mu 0.176
_exptl_absorpt_correction_T_max 0.9860
_exptl_absorpt_correction_T_min 0.9263
_exptl_absorpt_correction_type multi-scan
_exptl_absorpt_process_details 'Higashi, T. (1995)'
_exptl_crystal_colour colorless
_exptl_crystal_density_diffrn 1.291
_exptl_crystal_density_method 'not measured'
_exptl_crystal_description platelet
_exptl_crystal_F_000 500
_exptl_crystal_size_max 0.41
_exptl_crystal_size_mid 0.34
_exptl_crystal_size_min 0.08
_refine_diff_density_max 0.246
_refine_diff_density_min -0.277
_refine_ls_abs_structure_details 'Flack H D (1983), Acta Cryst. A39, 876-881'
_refine_ls_abs_structure_Flack -0.03(12)
_refine_ls_extinction_method none
_refine_ls_goodness_of_fit_ref 1.004
_refine_ls_hydrogen_treatment constr
_refine_ls_matrix_type full
_refine_ls_number_parameters 292
_refine_ls_number_reflns 4261
_refine_ls_number_restraints 1
_refine_ls_restrained_S_all 1.004
_refine_ls_R_factor_all 0.0762
_refine_ls_R_factor_gt 0.0361
_refine_ls_shift/su_max 0.000
_refine_ls_shift/su_mean 0.000
_refine_ls_structure_factor_coef Fsqd
_refine_ls_weighting_details 'calc w=1/[\s^2^(Fo^2^)+(0.0418P)^2^+0.6887P] where P=(Fo^2^+2Fc^2^)/3'
_refine_ls_weighting_scheme calc
_refine_ls_wR_factor_gt 0.0779
_refine_ls_wR_factor_ref 0.1128
_reflns_number_gt 2893
_reflns_number_total 4261
_reflns_threshold_expression >2sigma(I)
_cod_data_source_file ao5012sup1.cif
_cod_data_source_block 1
_cod_original_sg_symbol_H-M 'P 21'
_cod_database_code 2107970

loop_
_symmetry_equiv_pos_as_xyz
'x, y, z'
'-x, y+1/2, -z'

loop_
_atom_site_type_symbol
_atom_site_label
_atom_site_fract_x
_atom_site_fract_y
_atom_site_fract_z
_atom_site_U_iso_or_equiv
_atom_site_adp_type
_atom_site_calc_flag
_atom_site_refinement_flags
_atom_site_occupancy
_atom_site_symmetry_multiplicity
C C16 0.4634(4) 1.0549(6) 0.22110(15) 0.0460(9) Uani d . 1 1
H H16A 0.3579 0.9922 0.2115 0.055 Uiso calc R 1 1
H H16B 0.4570 1.1414 0.2551 0.055 Uiso calc R 1 1
C C15 0.5864(4) 0.8744(6) 0.23104(14) 0.0448(8) Uani d . 1 1
H H15A 0.5558 0.7822 0.2618 0.054 Uiso calc R 1 1
H H15B 0.5888 0.7845 0.1974 0.054 Uiso calc R 1 1
C C18 0.7955(4) 1.0990(6) 0.19725(14) 0.0438(8) Uani d . 1 1
H H18A 0.7977 1.0084 0.1638 0.053 Uiso calc R 1 1
H H18B 0.9032 1.1568 0.2057 0.053 Uiso calc R 1 1
C C17 0.6783(4) 1.2853(6) 0.18640(15) 0.0452(9) Uani d . 1 1
H H17A 0.6795 1.3795 0.2193 0.054 Uiso calc R 1 1
H H17B 0.7104 1.3717 0.1547 0.054 Uiso calc R 1 1
C C14 0.8599(4) 0.8030(6) 0.26493(14) 0.0394(8) Uani d . 1 1
C C13 0.9738(4) 0.7096(7) 0.23220(15) 0.0521(10) Uani d . 1 1
H H13 0.9826 0.7578 0.1954 0.062 Uiso calc R 1 1
C C12 1.0750(5) 0.5448(7) 0.25380(17) 0.0625(11) Uani d . 1 1
H H12 1.1527 0.4859 0.2317 0.075 Uiso calc R 1 1
C C11 1.0609(5) 0.4691(7) 0.30731(16) 0.0588(11) Uani d . 1 1
H H11 1.1259 0.3546 0.3211 0.071 Uiso calc R 1 1
C C10 0.9500(5) 0.5626(7) 0.34100(16) 0.0578(11) Uani d . 1 1
H H10 0.9407 0.5103 0.3774 0.069 Uiso calc R 1 1
C C9 0.8523(4) 0.7333(6) 0.32116(14) 0.0431(8) Uani d . 1 1
C C1 0.7285(5) 0.7336(7) 0.42723(15) 0.0492(9) Uani d . 1 1
C C6 0.6453(5) 0.5371(7) 0.43226(17) 0.0536(10) Uani d . 1 1
C C5 0.6524(5) 0.4359(7) 0.48485(18) 0.0599(11) Uani d . 1 1
H H5 0.5967 0.3052 0.4887 0.072 Uiso calc R 1 1
C C4 0.7378(5) 0.5200(8) 0.53145(18) 0.0612(12) Uani d . 1 1
C C3 0.8175(5) 0.7154(8) 0.52557(16) 0.0627(11) Uani d . 1 1
H H3 0.8747 0.7770 0.5566 0.075 Uiso calc R 1 1
C C2 0.8135(5) 0.8214(7) 0.47378(16) 0.0557(10) Uani d . 1 1
H H2 0.8685 0.9527 0.4704 0.067 Uiso calc R 1 1
C C8 0.5505(6) 0.4344(8) 0.3825(2) 0.0794(14) Uani d . 1 1
H H8A 0.4798 0.3242 0.3958 0.119 Uiso calc R 1 1
H H8B 0.6236 0.3689 0.3577 0.119 Uiso calc R 1 1
H H8C 0.4879 0.5449 0.3625 0.119 Uiso calc R 1 1
C C7 0.7446(7) 0.4050(11) 0.5877(2) 0.0961(17) Uani d . 1 1
H H7A 0.8380 0.4532 0.6102 0.144 Uiso calc R 1 1
H H7B 0.7509 0.2498 0.5820 0.144 Uiso calc R 1 1
H H7C 0.6492 0.4387 0.6069 0.144 Uiso calc R 1 1
C C19 0.6255(3) 0.8536(6) 0.05815(13) 0.0336(7) Uani d . 1 1
C C20 0.7558(3) 0.8494(5) 0.01646(12) 0.0330(7) Uani d . 1 1
H H20A 0.8336 0.9628 0.0270 0.040 Uiso calc R 1 1
H H20B 0.7069 0.8867 -0.0205 0.040 Uiso calc R 1 1
C C21 0.8462(3) 0.6351(5) 0.01138(13) 0.0295(7) Uani d . 1 1
H H21 0.9175 0.6534 -0.0196 0.035 Uiso calc R 1 1
C C22 0.9541(3) 0.5725(5) 0.06368(12) 0.0314(7) Uani d . 1 1
N N2 0.5127(3) 1.1970(5) 0.17386(11) 0.0415(7) Uani d . 1 1
H H2A 0.5101 1.1187 0.1417 0.050 Uiso calc R 1 1
H H2B 0.4425 1.3086 0.1688 0.050 Uiso calc R 1 1
N N1 0.7472(3) 0.9665(4) 0.24479(11) 0.0375(7) Uani d . 1 1
N N3 0.7366(3) 0.4491(4) -0.00443(11) 0.0348(6) Uani d . 1 1
H H3A 0.7035 0.3869 0.0267 0.052 Uiso calc R 1 1
H H3B 0.7893 0.3510 -0.0240 0.052 Uiso calc R 1 1
H H3C 0.6517 0.4983 -0.0254 0.052 Uiso calc R 1 1
O O1 0.5579(3) 1.0380(4) 0.06489(10) 0.0443(6) Uani d . 1 1
O O2 0.5906(3) 0.6819(4) 0.08196(11) 0.0548(7) Uani d . 1 1
O O3 0.9330(2) 0.3917(4) 0.08561(9) 0.0428(5) Uani d . 1 1
O O4 1.0631(2) 0.7108(4) 0.07782(9) 0.0416(6) Uani d . 1 1
O O5 0.3420(3) 0.5782(4) 0.14528(10) 0.0468(6) Uani d . 1 1
H H501 0.3763 0.6902 0.1312 0.070 Uiso d R 1 1
H H502 0.2438 0.5842 0.1383 0.070 Uiso d R 1 1
O O6 1.1740(3) 0.1127(4) 0.13059(11) 0.0577(7) Uani d . 1 1
H H601 1.1002 0.1953 0.1199 0.087 Uiso d R 1 1
H H602 1.1404 -0.0111 0.1229 0.087 Uiso d R 1 1
S S1 0.72259(14) 0.88432(18) 0.36320(4) 0.0606(3) Uani d . 1 1

loop_
_atom_site_aniso_label
_atom_site_aniso_U_11
_atom_site_aniso_U_22
_atom_site_aniso_U_33
_atom_site_aniso_U_12
_atom_site_aniso_U_13
_atom_site_aniso_U_23
C16 0.0387(18) 0.054(2) 0.0457(19) 0.0062(17) 0.0032(15) 0.0084(19)
C15 0.0384(18) 0.045(2) 0.0498(19) -0.0051(17) -0.0056(15) 0.0065(19)
C18 0.0397(19) 0.047(2) 0.0446(19) -0.0038(17) 0.0040(15) 0.0074(17)
C17 0.050(2) 0.040(2) 0.0450(19) 0.0010(17) 0.0020(16) 0.0078(16)
C14 0.0374(18) 0.0396(19) 0.0401(18) 0.0015(15) -0.0064(15) 0.0031(15)
C13 0.051(2) 0.060(3) 0.046(2) 0.014(2) 0.0060(17) 0.007(2)
C12 0.056(2) 0.071(3) 0.061(3) 0.022(2) 0.012(2) 0.006(2)
C11 0.059(2) 0.063(3) 0.055(2) 0.027(2) 0.0050(19) 0.009(2)
C10 0.065(2) 0.064(3) 0.043(2) 0.017(2) -0.0032(19) 0.012(2)
C9 0.043(2) 0.044(2) 0.0418(19) 0.0074(16) -0.0043(15) 0.0033(17)
C1 0.054(2) 0.049(2) 0.0444(19) 0.0069(18) 0.0074(17) -0.0043(19)
C6 0.055(2) 0.048(2) 0.058(2) 0.0080(19) 0.0030(18) -0.004(2)
C5 0.057(2) 0.047(3) 0.077(3) 0.004(2) 0.017(2) 0.014(2)
C4 0.058(2) 0.071(3) 0.056(2) 0.016(2) 0.009(2) 0.017(2)
C3 0.068(3) 0.080(3) 0.040(2) 0.001(3) 0.0001(19) 0.002(2)
C2 0.055(2) 0.054(3) 0.058(2) -0.0058(19) 0.0060(19) -0.004(2)
C8 0.079(3) 0.065(3) 0.092(3) 0.002(2) -0.013(3) -0.021(3)
C7 0.107(4) 0.105(4) 0.076(3) 0.015(4) 0.011(3) 0.045(3)
C19 0.0251(15) 0.039(2) 0.0360(16) 0.0059(15) -0.0023(12) -0.0029(16)
C20 0.0297(16) 0.0335(19) 0.0360(16) 0.0034(14) 0.0050(13) 0.0032(15)
C21 0.0219(15) 0.0319(17) 0.0345(16) -0.0014(12) 0.0009(12) -0.0004(14)
C22 0.0230(15) 0.0381(19) 0.0337(16) 0.0042(14) 0.0064(12) -0.0032(15)
N2 0.0450(17) 0.0435(17) 0.0359(15) 0.0106(14) 0.0014(12) 0.0015(14)
N1 0.0342(14) 0.0362(15) 0.0415(15) 0.0006(12) -0.0028(12) 0.0056(13)
N3 0.0287(13) 0.0344(15) 0.0408(15) -0.0002(11) -0.0011(11) -0.0020(12)
O1 0.0335(12) 0.0474(15) 0.0515(14) 0.0134(11) -0.0020(10) -0.0133(12)
O2 0.0551(16) 0.0457(16) 0.0667(17) 0.0017(13) 0.0278(13) 0.0059(14)
O3 0.0396(13) 0.0369(13) 0.0511(13) -0.0001(11) -0.0024(10) 0.0117(12)
O4 0.0313(12) 0.0421(14) 0.0501(13) -0.0074(11) -0.0065(10) -0.0035(12)
O5 0.0361(12) 0.0471(15) 0.0572(14) -0.0007(11) 0.0026(11) 0.0137(12)
O6 0.0513(15) 0.0496(16) 0.0698(17) 0.0013(12) -0.0156(13) 0.0016(14)
S1 0.0795(7) 0.0556(6) 0.0475(5) 0.0251(6) 0.0115(5) 0.0064(5)

loop_
_atom_type_symbol
_atom_type_description
_atom_type_scat_dispersion_real
_atom_type_scat_dispersion_imag
_atom_type_scat_source
C C 0.0033 0.0016 'International Tables Vol C Tables 4.2.6.8 and 6.1.1.4'
H H 0.0000 0.0000 'International Tables Vol C Tables 4.2.6.8 and 6.1.1.4'
N N 0.0061 0.0033 'International Tables Vol C Tables 4.2.6.8 and 6.1.1.4'
O O 0.0106 0.0060 'International Tables Vol C Tables 4.2.6.8 and 6.1.1.4'
S S 0.1246 0.1234 'International Tables Vol C Tables 4.2.6.8 and 6.1.1.4'

loop_
_geom_angle_atom_site_label_1
_geom_angle_atom_site_label_2
_geom_angle_atom_site_label_3
_geom_angle
N2 C16 C15 109.0(3)
N2 C16 H16A 109.9
C15 C16 H16A 109.9
N2 C16 H16B 109.9
C15 C16 H16B 109.9
H16A C16 H16B 108.3
N1 C15 C16 110.6(3)
N1 C15 H15A 109.5
C16 C15 H15A 109.5
N1 C15 H15B 109.5
C16 C15 H15B 109.5
H15A C15 H15B 108.1
N1 C18 C17 110.1(3)
N1 C18 H18A 109.6
C17 C18 H18A 109.6
N1 C18 H18B 109.6
C17 C18 H18B 109.6
H18A C18 H18B 108.2
N2 C17 C18 109.8(3)
N2 C17 H17A 109.7
C18 C17 H17A 109.7
N2 C17 H17B 109.7
C18 C17 H17B 109.7
H17A C17 H17B 108.2
C13 C14 C9 118.8(3)
C13 C14 N1 123.8(3)
C9 C14 N1 117.4(3)
C14 C13 C12 120.7(3)
C14 C13 H13 119.7
C12 C13 H13 119.7
C11 C12 C13 120.3(4)
C11 C12 H12 119.9
C13 C12 H12 119.9
C12 C11 C10 119.9(4)
C12 C11 H11 120.1
C10 C11 H11 120.1
C11 C10 C9 120.8(4)
C11 C10 H10 119.6
C9 C10 H10 119.6
C10 C9 C14 119.3(3)
C10 C9 S1 124.3(3)
C14 C9 S1 116.2(3)
C2 C1 C6 119.8(4)
C2 C1 S1 117.9(3)
C6 C1 S1 122.2(3)
C5 C6 C1 117.9(4)
C5 C6 C8 120.4(4)
C1 C6 C8 121.8(4)
C4 C5 C6 123.1(4)
C4 C5 H5 118.5
C6 C5 H5 118.5
C5 C4 C3 118.0(4)
C5 C4 C7 121.8(5)
C3 C4 C7 120.2(4)
C4 C3 C2 120.6(4)
C4 C3 H3 119.7
C2 C3 H3 119.7
C1 C2 C3 120.7(4)
C1 C2 H2 119.7
C3 C2 H2 119.7
C6 C8 H8A 109.5
C6 C8 H8B 109.5
H8A C8 H8B 109.5
C6 C8 H8C 109.5
H8A C8 H8C 109.5
H8B C8 H8C 109.5
C4 C7 H7A 109.5
C4 C7 H7B 109.5
H7A C7 H7B 109.5
C4 C7 H7C 109.5
H7A C7 H7C 109.5
H7B C7 H7C 109.5
O2 C19 O1 125.1(3)
O2 C19 C20 118.9(3)
O1 C19 C20 115.9(3)
C19 C20 C21 116.4(3)
C19 C20 H20A 108.2
C21 C20 H20A 108.2
C19 C20 H20B 108.2
C21 C20 H20B 108.2
H20A C20 H20B 107.3
N3 C21 C20 112.4(2)
N3 C21 C22 109.3(2)
C20 C21 C22 114.7(3)
N3 C21 H21 106.7
C20 C21 H21 106.7
C22 C21 H21 106.7
O3 C22 O4 126.9(3)
O3 C22 C21 118.2(3)
O4 C22 C21 114.8(3)
C17 N2 C16 110.7(2)
C17 N2 H2A 109.5
C16 N2 H2A 109.5
C17 N2 H2B 109.5
C16 N2 H2B 109.5
H2A N2 H2B 108.1
C14 N1 C18 116.0(3)
C14 N1 C15 111.9(3)
C18 N1 C15 109.3(2)
C21 N3 H3A 109.5
C21 N3 H3B 109.5
H3A N3 H3B 109.5
C21 N3 H3C 109.5
H3A N3 H3C 109.5
H3B N3 H3C 109.5
H501 O5 H502 104.3
H601 O6 H602 105.0
C9 S1 C1 103.12(17)

loop_
_geom_bond_atom_site_label_1
_geom_bond_atom_site_label_2
_geom_bond_distance
C16 N2 1.496(4)
C16 C15 1.512(5)
C16 H16A 0.9700
C16 H16B 0.9700
C15 N1 1.467(4)
C15 H15A 0.9700
C15 H15B 0.9700
C18 N1 1.466(4)
C18 C17 1.509(5)
C18 H18A 0.9700
C18 H18B 0.9700
C17 N2 1.490(4)
C17 H17A 0.9700
C17 H17B 0.9700
C14 C13 1.385(5)
C14 C9 1.407(5)
C14 N1 1.431(4)
C13 C12 1.389(5)
C13 H13 0.9300
C12 C11 1.364(5)
C12 H12 0.9300
C11 C10 1.382(5)
C11 H11 0.9300
C10 C9 1.386(5)
C10 H10 0.9300
C9 S1 1.773(4)
C1 C2 1.381(5)
C1 C6 1.394(6)
C1 S1 1.776(4)
C6 C5 1.391(5)
C6 C8 1.513(6)
C5 C4 1.375(6)
C5 H5 0.9300
C4 C3 1.377(6)
C4 C7 1.508(6)
C3 C2 1.388(5)
C3 H3 0.9300
C2 H2 0.9300
C8 H8A 0.9600
C8 H8B 0.9600
C8 H8C 0.9600
C7 H7A 0.9600
C7 H7B 0.9600
C7 H7C 0.9600
C19 O2 1.235(4)
C19 O1 1.274(4)
C19 C20 1.512(4)
C20 C21 1.518(4)
C20 H20A 0.9700
C20 H20B 0.9700
C21 N3 1.489(4)
C21 C22 1.533(4)
C21 H21 0.9800
C22 O3 1.239(4)
C22 O4 1.268(4)
N2 H2A 0.9000
N2 H2B 0.9000
N3 H3A 0.8900
N3 H3B 0.8900
N3 H3C 0.8900
O5 H501 0.8204
O5 H502 0.8225
O6 H601 0.8223
O6 H602 0.8234

loop_
_geom_hbond_atom_site_label_D
_geom_hbond_atom_site_label_H
_geom_hbond_atom_site_label_A
_geom_hbond_site_symmetry_A
_geom_hbond_distance_DH
_geom_hbond_distance_HA
_geom_hbond_distance_DA
_geom_hbond_angle_DHA
N2 H2A O1 . 0.90 1.95 2.811(4) 159
O5 H501 O2 . 0.82 2.19 2.706(3) 121
O6 H601 O3 . 0.82 1.97 2.790(3) 173
N3 H3A O2 . 0.89 2.45 2.832(4) 106
N2 H2B O5 1_565 0.90 1.91 2.789(4) 163
N3 H3B O4 2_745 0.89 2.02 2.880(3) 163
N3 H3C O1 2_645 0.89 1.94 2.809(3) 166
O5 H502 O4 1_455 0.82 2.15 2.848(3) 142
O6 H602 O4 1_545 0.82 2.09 2.882(4) 162

loop_
_geom_torsion_atom_site_label_1
_geom_torsion_atom_site_label_2
_geom_torsion_atom_site_label_3
_geom_torsion_atom_site_label_4
_geom_torsion
N2 C16 C15 N1 58.7(4)
N1 C18 C17 N2 -58.9(4)
C9 C14 C13 C12 2.2(6)
N1 C14 C13 C12 -177.2(3)
C14 C13 C12 C11 1.5(6)
C13 C12 C11 C10 -2.6(7)
C12 C11 C10 C9 -0.1(7)
C11 C10 C9 C14 3.8(6)
C11 C10 C9 S1 -172.7(3)
C13 C14 C9 C10 -4.8(5)
N1 C14 C9 C10 174.7(3)
C13 C14 C9 S1 171.9(3)
N1 C14 C9 S1 -8.6(4)
C2 C1 C6 C5 -0.3(6)
S1 C1 C6 C5 -177.5(3)
C2 C1 C6 C8 180.0(4)
S1 C1 C6 C8 2.8(5)
C1 C6 C5 C4 -0.4(6)
C8 C6 C5 C4 179.3(4)
C6 C5 C4 C3 1.1(6)
C6 C5 C4 C7 -179.3(4)
C5 C4 C3 C2 -1.1(6)
C7 C4 C3 C2 179.3(4)
C6 C1 C2 C3 0.3(6)
S1 C1 C2 C3 177.6(3)
C4 C3 C2 C1 0.4(6)
O2 C19 C20 C21 -5.9(4)
O1 C19 C20 C21 175.4(3)
C19 C20 C21 N3 57.7(3)
C19 C20 C21 C22 -67.9(3)
N3 C21 C22 O3 -2.6(4)
C20 C21 C22 O3 124.6(3)
N3 C21 C22 O4 173.5(2)
C20 C21 C22 O4 -59.2(3)
C18 C17 N2 C16 56.9(4)
C15 C16 N2 C17 -56.5(4)
C13 C14 N1 C18 -24.8(5)
C9 C14 N1 C18 155.8(3)
C13 C14 N1 C15 101.5(4)
C9 C14 N1 C15 -77.9(4)
C17 C18 N1 C14 -171.4(3)
C17 C18 N1 C15 61.0(4)
C16 C15 N1 C14 168.8(3)
C16 C15 N1 C18 -61.3(4)
C10 C9 S1 C1 -9.4(4)
C14 C9 S1 C1 174.1(3)
C2 C1 S1 C9 106.8(3)
C6 C1 S1 C9 -76.0(3)
